data_7040101
loop_
_publ_author_name
'Deringer, Volker L.'
'Wang, Ai'
'George, Janine'
'Dronskowski, Richard'
'Englert, Ulli'

_publ_section_title
;
 Anisotropic thermal motion in transition-metal carbonyls from experiments
 and ab initio theory.
;
_journal_issue 35
_journal_name_full 'Dalton transactions (Cambridge, England : 2003)'
_journal_page_first 13680
_journal_page_last 13685
_journal_paper_doi 10.1039/c6dt02487d
_journal_volume 45
_journal_year 2016
_chemical_formula_moiety 'C6 Cr O6'
_chemical_formula_sum 'C6 Cr O6'
_chemical_formula_weight 220.06
_chemical_name_common Cr(CO)6_90degree
_chemical_name_systematic
;
 ?
;
_space_group_crystal_system orthorhombic
_space_group_IT_number 62
_space_group_name_Hall '-P 2ac 2n'
_space_group_name_H-M_alt 'P n m a'
_symmetry_space_group_name_Hall '-P 2ac 2n'
_symmetry_space_group_name_H-M 'P n m a'
_audit_creation_method SHELXL-2013
_audit_update_record
;
2016-06-17 deposited with the CCDC.
2016-08-01 downloaded from the CCDC.
;
_cell_angle_alpha 90
_cell_angle_beta 90
_cell_angle_gamma 90
_cell_formula_units_Z 4
_cell_length_a 11.5165(3)
_cell_length_b 10.9267(2)
_cell_length_c 6.21560(10)
_cell_measurement_reflns_used 7640
_cell_measurement_temperature 100(2)
_cell_measurement_theta_max 54.20
_cell_measurement_theta_min 3.54
_cell_volume 782.15(3)
_computing_cell_refinement 'Bruker SAINT'
_computing_data_collection 'Bruker SMART'
_computing_data_reduction 'Bruker SAINT'
_computing_structure_refinement 'SHELXL-2013 (Sheldrick, 2013)'
_computing_structure_solution SHELXS-97
_diffrn_ambient_temperature 100(2)
_diffrn_measured_fraction_theta_full 0.997
_diffrn_measured_fraction_theta_max 0.986
_diffrn_measurement_device_type 'CCD area detector'
_diffrn_measurement_method '\w scans'
_diffrn_radiation_monochromator 'multilayer optics'
_diffrn_radiation_type MoK\a
_diffrn_radiation_wavelength 0.71073
_diffrn_reflns_av_R_equivalents 0.0591
_diffrn_reflns_av_unetI/netI 0.0254
_diffrn_reflns_Laue_measured_fraction_full 0.997
_diffrn_reflns_Laue_measured_fraction_max 0.986
_diffrn_reflns_limit_h_max 22
_diffrn_reflns_limit_h_min -21
_diffrn_reflns_limit_k_max 21
_diffrn_reflns_limit_k_min -21
_diffrn_reflns_limit_l_max 11
_diffrn_reflns_limit_l_min -12
_diffrn_reflns_number 35569
_diffrn_reflns_point_group_measured_fraction_full 0.997
_diffrn_reflns_point_group_measured_fraction_max 0.986
_diffrn_reflns_theta_full 25.242
_diffrn_reflns_theta_max 44.991
_diffrn_reflns_theta_min 3.538
_diffrn_source 'Incoatec microsource'
_exptl_absorpt_coefficient_mu 1.454
_exptl_absorpt_correction_T_max 0.7507
_exptl_absorpt_correction_T_min 0.5759
_exptl_absorpt_correction_type multi-scan
_exptl_absorpt_process_details SADABS
_exptl_crystal_colour colourless
_exptl_crystal_density_diffrn 1.869
_exptl_crystal_description block
_exptl_crystal_F_000 432
_exptl_crystal_size_max 0.200
_exptl_crystal_size_mid 0.180
_exptl_crystal_size_min 0.130
_refine_diff_density_max 0.711
_refine_diff_density_min -1.014
_refine_diff_density_rms 0.091
_refine_ls_extinction_method none
_refine_ls_goodness_of_fit_ref 1.068
_refine_ls_hydrogen_treatment undef
_refine_ls_matrix_type full
_refine_ls_number_parameters 67
_refine_ls_number_reflns 3287
_refine_ls_number_restraints 0
_refine_ls_restrained_S_all 1.068
_refine_ls_R_factor_all 0.0325
_refine_ls_R_factor_gt 0.0283
_refine_ls_shift/su_max 0.001
_refine_ls_shift/su_mean 0.000
_refine_ls_structure_factor_coef Fsqd
_refine_ls_weighting_details
;
 w=1/[\s^2^(Fo^2^)+(0.0371P)^2^+0.2335P]
 where P=(Fo^2^+2Fc^2^)/3
;
_refine_ls_weighting_scheme calc
_refine_ls_wR_factor_gt 0.0758
_refine_ls_wR_factor_ref 0.0788
_reflns_Friedel_coverage 0.000
_reflns_number_gt 2932
_reflns_number_total 3287
_reflns_threshold_expression 'I > 2\s(I)'
_cod_data_source_file c6dt02487d2.cif
_cod_data_source_block CrCO6_90degree
_cod_depositor_comments 'Adding full bibliography for 7040100--7040101.cif.'
_cod_database_code 7040101
_shelx_space_group_comment
;
The symmetry employed for this shelxl refinement is uniquely defined
by the following loop, which should always be used as a source of
symmetry information in preference to the above space-group names.
They are only intended as comments.
;
_shelx_estimated_absorpt_t_min 0.760
_shelx_estimated_absorpt_t_max 0.833
_shelxl_version_number 2013-2

loop_
_space_group_symop_operation_xyz
'x, y, z'
'-x+1/2, -y, z+1/2'
'-x, y+1/2, -z'
'x+1/2, -y+1/2, -z+1/2'
'-x, -y, -z'
'x-1/2, y, -z-1/2'
'x, -y-1/2, z'
'-x-1/2, y-1/2, z-1/2'

loop_
_atom_site_label
_atom_site_type_symbol
_atom_site_fract_x
_atom_site_fract_y
_atom_site_fract_z
_atom_site_U_iso_or_equiv
_atom_site_adp_type
_atom_site_occupancy
_atom_site_site_symmetry_order
_atom_site_calc_flag
_atom_site_refinement_flags_posn
_atom_site_refinement_flags_adp
_atom_site_refinement_flags_occupancy
Cr1 Cr 0.37248(2) 0.7500 0.43809(2) 0.00852(3) Uani 1 2 d S T P
O1 O 0.51576(8) 0.7500 0.85197(15) 0.01960(14) Uani 1 2 d S T P
O2 O 0.53120(6) 0.94647(6) 0.24933(12) 0.01916(10) Uani 1 1 d . . .
O3 O 0.22641(8) 0.7500 0.02816(15) 0.01985(14) Uani 1 2 d S T P
O4 O 0.21855(6) 0.54971(6) 0.62894(12) 0.02030(11) Uani 1 1 d . . .
C1 C 0.46277(8) 0.7500 0.69677(16) 0.01293(12) Uani 1 2 d S T P
C2 C 0.47132(6) 0.87315(6) 0.31909(11) 0.01254(9) Uani 1 1 d . . .
C3 C 0.28128(8) 0.7500 0.18154(16) 0.01272(12) Uani 1 2 d S T P
C4 C 0.27513(6) 0.62502(6) 0.55752(11) 0.01293(9) Uani 1 1 d . . .

loop_
_atom_site_aniso_label
_atom_site_aniso_U_11
_atom_site_aniso_U_22
_atom_site_aniso_U_33
_atom_site_aniso_U_23
_atom_site_aniso_U_13
_atom_site_aniso_U_12
Cr1 0.00820(5) 0.00836(5) 0.00900(5) 0.000 0.00005(3) 0.000
O1 0.0193(3) 0.0257(4) 0.0138(3) 0.000 -0.0051(2) 0.000
O2 0.0185(2) 0.0172(2) 0.0218(3) 0.00222(18) 0.00297(18) -0.00656(18)
O3 0.0180(3) 0.0271(4) 0.0145(3) 0.000 -0.0049(2) 0.000
O4 0.0178(2) 0.0179(2) 0.0252(3) 0.00657(19) 0.00192(19) -0.00513(18)
C1 0.0123(3) 0.0145(3) 0.0120(3) 0.000 -0.0008(2) 0.000
C2 0.0122(2) 0.01197(19) 0.0135(2) 0.00036(16) 0.00041(16) -0.00102(16)
C3 0.0119(3) 0.0140(3) 0.0123(3) 0.000 -0.0008(2) 0.000
C4 0.0120(2) 0.0124(2) 0.0144(2) 0.00161(16) 0.00031(16) -0.00083(16)

loop_
_atom_type_symbol
_atom_type_description
_atom_type_scat_dispersion_real
_atom_type_scat_dispersion_imag
_atom_type_scat_source
C C 0.0033 0.0016 'International Tables Vol C Tables 4.2.6.8 and 6.1.1.4'
O O 0.0106 0.0060 'International Tables Vol C Tables 4.2.6.8 and 6.1.1.4'
Cr Cr 0.3209 0.6236 'International Tables Vol C Tables 4.2.6.8 and 6.1.1.4'

loop_
_geom_angle_atom_site_label_1
_geom_angle_atom_site_label_2
_geom_angle_atom_site_label_3
_geom_angle
_geom_angle_site_symmetry_1
_geom_angle_site_symmetry_3
C3 Cr1 C2 90.25(3) . 7_575
C3 Cr1 C2 90.25(3) . .
C2 Cr1 C2 89.50(4) 7_575 .
C3 Cr1 C1 179.52(4) . .
C2 Cr1 C1 90.09(3) 7_575 .
C2 Cr1 C1 90.09(3) . .
C3 Cr1 C4 90.10(3) . .
C2 Cr1 C4 89.80(3) 7_575 .
C2 Cr1 C4 179.22(3) . .
C1 Cr1 C4 89.56(3) . .
C3 Cr1 C4 90.10(3) . 7_575
C2 Cr1 C4 179.22(3) 7_575 7_575
C2 Cr1 C4 89.80(3) . 7_575
C1 Cr1 C4 89.56(3) . 7_575
C4 Cr1 C4 90.89(4) . 7_575
O1 C1 Cr1 179.43(9) . .
O2 C2 Cr1 179.35(7) . .
O3 C3 Cr1 179.84(9) . .
O4 C4 Cr1 179.06(7) . .

loop_
_geom_bond_atom_site_label_1
_geom_bond_atom_site_label_2
_geom_bond_distance
_geom_bond_site_symmetry_2
Cr1 C3 1.9094(10) .
Cr1 C2 1.9113(7) 7_575
Cr1 C2 1.9114(7) .
Cr1 C1 1.9148(10) .
Cr1 C4 1.9165(7) .
Cr1 C4 1.9165(7) 7_575
O1 C1 1.1415(13) .
O2 C2 1.1425(9) .
O3 C3 1.1437(13) .
O4 C4 1.1396(9) .
